data_2225850
loop_
_publ_author_name
'Ma, Qi'
'Zhu, Miaoli'
'Feng, Sisi'
'Lu, Liping'

_publ_section_title
;
 Tris[2-(1<i>H</i>-imidazol-2-yl)imidazol-1-ido]cobalt(III)
;
_journal_coeditor_code HB5377
_journal_issue 5
_journal_name_full 'Acta Crystallographica Section E'
_journal_page_first m500
_journal_paper_doi 10.1107/S1600536810011785
_journal_volume 66
_journal_year 2010
_chemical_formula_iupac '[Co (C6 H5 N4)3]'
_chemical_formula_moiety 'C18 H15 Co N12'
_chemical_formula_sum 'C18 H15 Co N12'
_chemical_formula_weight 458.35
_chemical_name_systematic
;
Tris[2-(1<i>H</i>-imidazol-2-yl)imidazol-1-ido]cobalt(III)
;
_space_group_IT_number 14
_symmetry_cell_setting monoclinic
_symmetry_space_group_name_Hall '-P 2yn'
_symmetry_space_group_name_H-M 'P 1 21/n 1'
_atom_sites_solution_hydrogens geom
_atom_sites_solution_primary direct
_atom_sites_solution_secondary difmap
_audit_creation_method SHELXL-97
_cell_angle_alpha 90.00
_cell_angle_beta 97.773(4)
_cell_angle_gamma 90.00
_cell_formula_units_Z 4
_cell_length_a 12.299(3)
_cell_length_b 12.524(3)
_cell_length_c 12.932(3)
_cell_measurement_reflns_used 10212
_cell_measurement_temperature 293(2)
_cell_measurement_theta_max 20.45
_cell_measurement_theta_min 2.259
_cell_volume 1973.6(8)
_computing_cell_refinement 'SAINT (Bruker, 2000)'
_computing_data_collection 'SMART (Bruker, 2000)'
_computing_data_reduction 'SAINT (Bruker, 2000)'
_computing_molecular_graphics 'SHELXTL (Sheldrick, 2008)'
_computing_publication_material 'SHELXTL (Sheldrick, 2008)'
_computing_structure_refinement 'SHELXL97 (Sheldrick, 2008)'
_computing_structure_solution 'SHELXS97 (Sheldrick, 2008)'
_diffrn_ambient_temperature 293(2)
_diffrn_measured_fraction_theta_full 0.994
_diffrn_measured_fraction_theta_max 0.994
_diffrn_measurement_device_type 'Bruker SMART CCD'
_diffrn_measurement_method \w
_diffrn_radiation_monochromator graphite
_diffrn_radiation_source 'fine-focus sealed tube'
_diffrn_radiation_type MoK\a
_diffrn_radiation_wavelength 0.71073
_diffrn_reflns_av_R_equivalents 0.0458
_diffrn_reflns_av_sigmaI/netI 0.0679
_diffrn_reflns_limit_h_max 15
_diffrn_reflns_limit_h_min -14
_diffrn_reflns_limit_k_max 13
_diffrn_reflns_limit_k_min -15
_diffrn_reflns_limit_l_max 13
_diffrn_reflns_limit_l_min -15
_diffrn_reflns_number 10212
_diffrn_reflns_theta_full 25.70
_diffrn_reflns_theta_max 25.70
_diffrn_reflns_theta_min 2.14
_exptl_absorpt_coefficient_mu 0.904
_exptl_absorpt_correction_T_max 0.762
_exptl_absorpt_correction_T_min 0.654
_exptl_absorpt_correction_type multi-scan
_exptl_absorpt_process_details '(SADABS; Bruker, 2000)'
_exptl_crystal_colour red
_exptl_crystal_density_diffrn 1.543
_exptl_crystal_density_method 'not measured'
_exptl_crystal_description block
_exptl_crystal_F_000 936
_exptl_crystal_size_max 0.5
_exptl_crystal_size_mid 0.4
_exptl_crystal_size_min 0.3
_refine_diff_density_max 0.481
_refine_diff_density_min -0.491
_refine_ls_extinction_method none
_refine_ls_goodness_of_fit_ref 0.979
_refine_ls_hydrogen_treatment constr
_refine_ls_matrix_type full
_refine_ls_number_parameters 280
_refine_ls_number_reflns 3728
_refine_ls_number_restraints 0
_refine_ls_restrained_S_all 0.979
_refine_ls_R_factor_all 0.0749
_refine_ls_R_factor_gt 0.0411
_refine_ls_shift/su_max 0.000
_refine_ls_shift/su_mean 0.000
_refine_ls_structure_factor_coef Fsqd
_refine_ls_weighting_details 'calc w=1/[\s^2^(Fo^2^)+(0.0798P)^2^] where P=(Fo^2^+2Fc^2^)/3'
_refine_ls_weighting_scheme calc
_refine_ls_wR_factor_gt 0.1034
_refine_ls_wR_factor_ref 0.1383
_reflns_number_gt 2358
_reflns_number_total 3728
_reflns_threshold_expression I>2\s(I)
_cod_data_source_file hb5377.cif
_cod_data_source_block I
_cod_original_sg_symbol_H-M 'P 21/n'
_cod_database_code 2225850
_cod_database_fobs_code 2225850

loop_
_symmetry_equiv_pos_as_xyz
'x, y, z'
'-x+1/2, y+1/2, -z+1/2'
'-x, -y, -z'
'x-1/2, -y-1/2, z-1/2'

loop_
_atom_site_type_symbol
_atom_site_label
_atom_site_fract_x
_atom_site_fract_y
_atom_site_fract_z
_atom_site_U_iso_or_equiv
_atom_site_adp_type
_atom_site_calc_flag
_atom_site_refinement_flags
_atom_site_occupancy
_atom_site_disorder_assembly
_atom_site_disorder_group
Co Co1 0.14643(4) 0.83171(4) 0.84581(4) 0.03246(19) Uani d . 1 . .
N N1 0.1905(2) 0.8669(2) 0.7123(2) 0.0325(7) Uani d . 1 . .
N N2 0.0080(2) 0.8920(2) 0.7814(2) 0.0348(7) Uani d . 1 . .
N N3 0.2012(2) 0.9650(2) 0.9055(2) 0.0324(7) Uani d . 1 . .
N N4 0.2936(2) 0.7858(2) 0.8922(2) 0.0344(7) Uani d . 1 . .
N N5 0.1019(2) 0.7861(2) 0.9773(2) 0.0348(8) Uani d . 1 . .
N N6 0.0917(2) 0.6922(2) 0.8032(3) 0.0365(8) Uani d . 1 . .
C C5 0.2563(3) 0.9108(3) 0.5682(3) 0.0400(10) Uani d . 1 . .
H H2 0.3051 0.9191 0.5197 0.048 Uiso calc R 1 . .
C C6 0.2817(3) 0.8656(3) 0.6656(3) 0.0396(10) Uani d . 1 . .
H H1 0.3498 0.8388 0.6939 0.048 Uiso calc R 1 . .
N N12 0.1482(2) 0.9419(2) 0.5534(2) 0.0360(8) Uani d . 1 . .
C C4 0.1135(3) 0.9131(3) 0.6429(3) 0.0308(8) Uani d . 1 . .
C C3 0.0105(3) 0.9241(3) 0.6834(3) 0.0343(9) Uani d . 1 . .
N N11 -0.0888(2) 0.9582(2) 0.6405(3) 0.0433(9) Uani d . 1 . .
H H6 -0.1059 0.9829 0.5783 0.052 Uiso calc R 1 . .
C C2 -0.1578(3) 0.9462(4) 0.7141(4) 0.0516(12) Uani d . 1 . .
H H7 -0.2322 0.9627 0.7060 0.062 Uiso calc R 1 . .
C C1 -0.0984(3) 0.9061(3) 0.8007(3) 0.0435(10) Uani d . 1 . .
H H8 -0.1249 0.8905 0.8630 0.052 Uiso calc R 1 . .
C C18 0.0637(4) 0.6367(3) 0.7131(3) 0.0477(11) Uani d . 1 . .
H H9 0.0782 0.6578 0.6473 0.057 Uiso calc R 1 . .
C C17 0.0115(4) 0.5462(3) 0.7345(3) 0.0493(11) Uani d . 1 . .
H H10 -0.0153 0.4939 0.6866 0.059 Uiso calc R 1 . .
N N7 0.0051(3) 0.5451(2) 0.8392(3) 0.0397(8) Uani d . 1 . .
H H11 -0.0243 0.4963 0.8731 0.048 Uiso calc R 1 . .
C C16 0.0534(3) 0.6349(3) 0.8788(3) 0.0322(9) Uani d . 1 . .
C C15 0.0665(3) 0.6837(3) 0.9789(3) 0.0306(8) Uani d . 1 . .
N N8 0.0546(3) 0.6485(2) 1.0734(2) 0.0412(8) Uani d . 1 . .
C C14 0.0858(3) 0.7350(3) 1.1374(3) 0.0477(11) Uani d . 1 . .
H H15 0.0868 0.7361 1.2094 0.057 Uiso calc R 1 . .
C C13 0.1150(3) 0.8185(3) 1.0787(3) 0.0392(10) Uani d . 1 . .
H H16 0.1393 0.8852 1.1036 0.047 Uiso calc R 1 . .
C C12 0.3600(3) 0.7001(3) 0.8784(3) 0.0429(10) Uani d . 1 . .
H H17 0.3368 0.6345 0.8496 0.051 Uiso calc R 1 . .
C C11 0.4643(3) 0.7274(3) 0.9139(3) 0.0469(11) Uani d . 1 . .
H H18 0.5256 0.6836 0.9151 0.056 Uiso calc R 1 . .
N N9 0.4642(3) 0.8312(2) 0.9480(3) 0.0413(8) Uani d . 1 . .
H H19 0.5204 0.8683 0.9734 0.050 Uiso calc R 1 . .
C C10 0.3598(3) 0.8634(3) 0.9339(3) 0.0331(9) Uani d . 1 . .
C C9 0.3067(3) 0.9641(3) 0.9483(3) 0.0333(9) Uani d . 1 . .
N N10 0.3413(2) 1.0555(2) 0.9935(3) 0.0368(8) Uani d . 1 . .
C C8 0.2507(3) 1.1201(3) 0.9770(3) 0.0419(10) Uani d . 1 . .
H H23 0.2482 1.1907 0.9988 0.050 Uiso calc R 1 . .
C C7 0.1643(3) 1.0652(3) 0.9236(3) 0.0394(9) Uani d . 1 . .
H H24 0.0939 1.0913 0.9034 0.047 Uiso calc R 1 . .

loop_
_atom_site_aniso_label
_atom_site_aniso_U_11
_atom_site_aniso_U_22
_atom_site_aniso_U_33
_atom_site_aniso_U_12
_atom_site_aniso_U_13
_atom_site_aniso_U_23
Co1 0.0365(3) 0.0314(3) 0.0284(3) -0.0033(2) 0.0010(2) 0.0038(2)
N1 0.0327(16) 0.0320(16) 0.0321(19) -0.0013(13) 0.0023(14) 0.0052(14)
N2 0.0354(17) 0.0352(18) 0.033(2) -0.0026(14) 0.0028(14) 0.0041(15)
N3 0.0359(17) 0.0304(17) 0.030(2) -0.0012(13) 0.0013(14) 0.0040(13)
N4 0.0396(17) 0.0262(16) 0.036(2) -0.0012(14) -0.0009(15) 0.0041(14)
N5 0.0377(17) 0.0316(17) 0.035(2) -0.0041(14) 0.0021(15) 0.0008(14)
N6 0.0437(18) 0.0348(17) 0.030(2) -0.0040(14) 0.0017(15) 0.0001(14)
C5 0.040(2) 0.046(2) 0.035(3) -0.0064(18) 0.0082(19) 0.0010(19)
C6 0.034(2) 0.042(2) 0.041(3) -0.0004(17) 0.0028(19) 0.0017(19)
N12 0.0379(18) 0.0370(18) 0.032(2) -0.0054(14) 0.0008(15) 0.0026(14)
C4 0.0361(19) 0.0306(19) 0.025(2) -0.0051(16) 0.0013(16) 0.0005(16)
C3 0.038(2) 0.033(2) 0.031(2) -0.0034(17) 0.0056(18) 0.0003(17)
N11 0.0374(18) 0.055(2) 0.036(2) 0.0019(15) 0.0008(16) 0.0097(16)
C2 0.034(2) 0.071(3) 0.051(3) 0.004(2) 0.009(2) 0.010(2)
C1 0.039(2) 0.057(3) 0.037(3) -0.0025(19) 0.0129(19) 0.006(2)
C18 0.074(3) 0.046(2) 0.024(2) -0.006(2) 0.010(2) -0.0032(19)
C17 0.072(3) 0.046(3) 0.029(3) -0.013(2) 0.003(2) -0.0085(19)
N7 0.051(2) 0.0336(18) 0.034(2) -0.0088(15) 0.0043(16) -0.0024(15)
C16 0.040(2) 0.033(2) 0.024(2) -0.0040(16) 0.0040(17) 0.0020(16)
C15 0.0329(19) 0.030(2) 0.028(2) -0.0031(15) 0.0023(16) 0.0038(16)
N8 0.056(2) 0.0400(19) 0.027(2) -0.0081(15) 0.0056(17) 0.0011(15)
C14 0.069(3) 0.051(3) 0.024(2) -0.007(2) 0.010(2) -0.004(2)
C13 0.051(2) 0.037(2) 0.029(2) -0.0044(18) 0.0035(19) -0.0078(18)
C12 0.056(3) 0.030(2) 0.041(3) 0.0033(18) 0.000(2) 0.0027(18)
C11 0.050(2) 0.042(3) 0.046(3) 0.014(2) -0.003(2) 0.006(2)
N9 0.0407(18) 0.0404(19) 0.039(2) 0.0016(15) -0.0083(16) -0.0009(15)
C10 0.033(2) 0.034(2) 0.030(2) -0.0009(16) -0.0031(17) 0.0073(17)
C9 0.038(2) 0.031(2) 0.030(2) -0.0019(16) 0.0032(18) 0.0034(16)
N10 0.0440(18) 0.0334(18) 0.034(2) -0.0023(14) 0.0071(15) -0.0058(14)
C8 0.053(2) 0.033(2) 0.043(3) -0.0008(19) 0.016(2) -0.0025(19)
C7 0.043(2) 0.036(2) 0.041(3) 0.0060(18) 0.0120(19) 0.0044(18)

loop_
_atom_type_symbol
_atom_type_description
_atom_type_scat_dispersion_real
_atom_type_scat_dispersion_imag
_atom_type_scat_source
C C 0.0033 0.0016 'International Tables Vol C Tables 4.2.6.8 and 6.1.1.4'
H H 0.0000 0.0000 'International Tables Vol C Tables 4.2.6.8 and 6.1.1.4'
N N 0.0061 0.0033 'International Tables Vol C Tables 4.2.6.8 and 6.1.1.4'
Co Co 0.3494 0.9721 'International Tables Vol C Tables 4.2.6.8 and 6.1.1.4'

loop_
_geom_angle_atom_site_label_1
_geom_angle_atom_site_label_2
_geom_angle_atom_site_label_3
_geom_angle_site_symmetry_1
_geom_angle_site_symmetry_3
_geom_angle
_geom_angle_publ_flag
N4 Co1 N3 . . 82.54(12) y
N4 Co1 N6 . . 95.52(13) ?
N3 Co1 N6 . . 173.01(13) ?
N4 Co1 N1 . . 88.88(12) ?
N3 Co1 N1 . . 92.05(13) ?
N6 Co1 N1 . . 94.62(13) ?
N4 Co1 N5 . . 90.23(13) ?
N3 Co1 N5 . . 91.61(13) ?
N6 Co1 N5 . . 81.67(13) y
N1 Co1 N5 . . 176.08(12) ?
N4 Co1 N2 . . 170.39(13) ?
N3 Co1 N2 . . 94.22(12) ?
N6 Co1 N2 . . 88.73(13) ?
N1 Co1 N2 . . 82.18(12) y
N5 Co1 N2 . . 98.93(12) ?
C6 N1 C4 . . 105.1(3) ?
C6 N1 Co1 . . 138.8(3) ?
C4 N1 Co1 . . 116.0(2) ?
C3 N2 C1 . . 106.1(3) ?
C3 N2 Co1 . . 113.1(2) ?
C1 N2 Co1 . . 140.5(3) ?
C9 N3 C7 . . 105.2(3) ?
C9 N3 Co1 . . 115.2(2) ?
C7 N3 Co1 . . 139.5(3) ?
C10 N4 C12 . . 106.3(3) ?
C10 N4 Co1 . . 114.0(2) ?
C12 N4 Co1 . . 138.2(3) ?
C15 N5 C13 . . 105.3(3) ?
C15 N5 Co1 . . 114.9(3) ?
C13 N5 Co1 . . 138.2(3) ?
C16 N6 C18 . . 106.1(3) ?
C16 N6 Co1 . . 114.7(3) ?
C18 N6 Co1 . . 138.3(3) ?
N12 C5 C6 . . 109.9(3) ?
N12 C5 H2 . . 125.1 ?
C6 C5 H2 . . 125.1 ?
N1 C6 C5 . . 107.8(3) ?
N1 C6 H1 . . 126.1 ?
C5 C6 H1 . . 126.1 ?
C4 N12 C5 . . 102.7(3) ?
N12 C4 N1 . . 114.6(3) ?
N12 C4 C3 . . 133.6(3) ?
N1 C4 C3 . . 111.8(3) ?
N2 C3 N11 . . 110.7(3) ?
N2 C3 C4 . . 116.8(3) ?
N11 C3 C4 . . 132.5(4) ?
C3 N11 C2 . . 107.0(3) ?
C3 N11 H6 . . 126.5 ?
C2 N11 H6 . . 126.5 ?
C1 C2 N11 . . 107.6(3) ?
C1 C2 H7 . . 126.2 ?
N11 C2 H7 . . 126.2 ?
C2 C1 N2 . . 108.6(4) ?
C2 C1 H8 . . 125.7 ?
N2 C1 H8 . . 125.7 ?
C17 C18 N6 . . 109.0(4) ?
C17 C18 H9 . . 125.5 ?
N6 C18 H9 . . 125.5 ?
C18 C17 N7 . . 107.7(4) ?
C18 C17 H10 . . 126.2 ?
N7 C17 H10 . . 126.2 ?
C16 N7 C17 . . 106.8(3) ?
C16 N7 H11 . . 126.6 ?
C17 N7 H11 . . 126.6 ?
N7 C16 N6 . . 110.4(3) ?
N7 C16 C15 . . 134.4(3) ?
N6 C16 C15 . . 115.1(3) ?
N8 C15 N5 . . 113.9(3) ?
N8 C15 C16 . . 133.1(3) ?
N5 C15 C16 . . 113.0(3) ?
C15 N8 C14 . . 103.5(3) ?
C13 C14 N8 . . 109.8(4) ?
C13 C14 H15 . . 125.1 ?
N8 C14 H15 . . 125.1 ?
N5 C13 C14 . . 107.5(3) ?
N5 C13 H16 . . 126.2 ?
C14 C13 H16 . . 126.2 ?
C11 C12 N4 . . 108.2(3) ?
C11 C12 H17 . . 125.9 ?
N4 C12 H17 . . 125.9 ?
C12 C11 N9 . . 107.9(3) ?
C12 C11 H18 . . 126.1 ?
N9 C11 H18 . . 126.1 ?
C10 N9 C11 . . 106.6(3) ?
C10 N9 H19 . . 126.7 ?
C11 N9 H19 . . 126.7 ?
N9 C10 N4 . . 111.0(3) ?
N9 C10 C9 . . 133.7(3) ?
N4 C10 C9 . . 115.2(3) ?
N10 C9 N3 . . 114.1(3) ?
N10 C9 C10 . . 133.3(3) ?
N3 C9 C10 . . 112.6(3) ?
C9 N10 C8 . . 103.6(3) ?
N10 C8 C7 . . 109.9(3) ?
N10 C8 H23 . . 125.0 ?
C7 C8 H23 . . 125.0 ?
N3 C7 C8 . . 107.1(3) ?
N3 C7 H24 . . 126.4 ?
C8 C7 H24 . . 126.4 ?

loop_
_geom_bond_atom_site_label_1
_geom_bond_atom_site_label_2
_geom_bond_site_symmetry_2
_geom_bond_distance
_geom_bond_publ_flag
Co1 N4 . 1.917(3) y
Co1 N3 . 1.922(3) y
Co1 N6 . 1.926(3) y
Co1 N1 . 1.929(3) y
Co1 N5 . 1.941(3) y
Co1 N2 . 1.944(3) y
N1 C6 . 1.344(4) n
N1 C4 . 1.345(4) ?
N2 C3 . 1.333(5) ?
N2 C1 . 1.376(4) ?
N3 C9 . 1.340(4) ?
N3 C7 . 1.365(4) ?
N4 C10 . 1.335(5) ?
N4 C12 . 1.374(4) ?
N5 C15 . 1.356(4) ?
N5 C13 . 1.361(5) ?
N6 C16 . 1.349(5) ?
N6 C18 . 1.361(5) ?
C5 N12 . 1.373(4) ?
C5 C6 . 1.378(5) ?
C5 H2 . 0.9300 ?
C6 H1 . 0.9300 ?
N12 C4 . 1.336(5) ?
C4 C3 . 1.442(5) ?
C3 N11 . 1.341(5) ?
N11 C2 . 1.367(5) ?
N11 H6 . 0.8600 ?
C2 C1 . 1.348(5) ?
C2 H7 . 0.9300 ?
C1 H8 . 0.9300 ?
C18 C17 . 1.350(5) ?
C18 H9 . 0.9300 ?
C17 N7 . 1.367(5) ?
C17 H10 . 0.9300 ?
N7 C16 . 1.341(4) ?
N7 H11 . 0.8600 ?
C16 C15 . 1.420(5) ?
C15 N8 . 1.326(5) ?
N8 C14 . 1.386(5) ?
C14 C13 . 1.369(5) ?
C14 H15 . 0.9300 ?
C13 H16 . 0.9300 ?
C12 C11 . 1.347(5) ?
C12 H17 . 0.9300 ?
C11 N9 . 1.373(5) ?
C11 H18 . 0.9300 ?
N9 C10 . 1.334(5) ?
N9 H19 . 0.8600 ?
C10 C9 . 1.443(5) ?
C9 N10 . 1.329(4) ?
N10 C8 . 1.370(5) ?
C8 C7 . 1.372(5) ?
C8 H23 . 0.9300 ?
C7 H24 . 0.9300 ?

loop_
_geom_hbond_atom_site_label_D
_geom_hbond_atom_site_label_H
_geom_hbond_atom_site_label_A
_geom_hbond_site_symmetry_A
_geom_hbond_distance_DH
_geom_hbond_distance_HA
_geom_hbond_distance_DA
_geom_hbond_angle_DHA
_geom_hbond_publ_flag
N11 H6 N12 3_576 0.86 1.95 2.808(4) 172 y
N7 H11 N8 3_567 0.86 1.99 2.814(4) 159 y
N9 H19 N10 3_677 0.86 1.95 2.796(4) 169 y

loop_
_geom_torsion_atom_site_label_1
_geom_torsion_atom_site_label_2
_geom_torsion_atom_site_label_3
_geom_torsion_atom_site_label_4
_geom_torsion_site_symmetry_1
_geom_torsion_site_symmetry_2
_geom_torsion_site_symmetry_3
_geom_torsion_site_symmetry_4
_geom_torsion
_geom_torsion_publ_flag
N4 Co1 N1 C6 . . . . -1.6(4) ?
N3 Co1 N1 C6 . . . . 80.9(4) ?
N6 Co1 N1 C6 . . . . -97.0(4) ?
N2 Co1 N1 C6 . . . . 174.9(4) ?
N4 Co1 N1 C4 . . . . -176.0(3) ?
N3 Co1 N1 C4 . . . . -93.5(3) ?
N6 Co1 N1 C4 . . . . 88.5(3) ?
N2 Co1 N1 C4 . . . . 0.4(2) ?
N3 Co1 N2 C3 . . . . 92.5(3) ?
N6 Co1 N2 C3 . . . . -93.8(3) ?
N1 Co1 N2 C3 . . . . 1.0(2) ?
N5 Co1 N2 C3 . . . . -175.2(2) ?
N3 Co1 N2 C1 . . . . -94.5(4) ?
N6 Co1 N2 C1 . . . . 79.2(4) ?
N1 Co1 N2 C1 . . . . 174.0(4) ?
N5 Co1 N2 C1 . . . . -2.2(4) ?
N4 Co1 N3 C9 . . . . -0.3(3) ?
N1 Co1 N3 C9 . . . . -88.9(3) ?
N5 Co1 N3 C9 . . . . 89.8(3) ?
N2 Co1 N3 C9 . . . . -171.2(3) ?
N4 Co1 N3 C7 . . . . -176.5(4) ?
N1 Co1 N3 C7 . . . . 94.9(4) ?
N5 Co1 N3 C7 . . . . -86.5(4) ?
N2 Co1 N3 C7 . . . . 12.6(4) ?
N3 Co1 N4 C10 . . . . -3.9(3) ?
N6 Co1 N4 C10 . . . . -177.1(3) ?
N1 Co1 N4 C10 . . . . 88.3(3) ?
N5 Co1 N4 C10 . . . . -95.5(3) ?
N3 Co1 N4 C12 . . . . -167.7(4) ?
N6 Co1 N4 C12 . . . . 19.0(4) ?
N1 Co1 N4 C12 . . . . -75.5(4) ?
N5 Co1 N4 C12 . . . . 100.7(4) ?
N4 Co1 N5 C15 . . . . -90.1(3) ?
N3 Co1 N5 C15 . . . . -172.6(3) ?
N6 Co1 N5 C15 . . . . 5.5(2) ?
N2 Co1 N5 C15 . . . . 92.8(3) ?
N4 Co1 N5 C13 . . . . 72.7(4) ?
N3 Co1 N5 C13 . . . . -9.9(4) ?
N6 Co1 N5 C13 . . . . 168.2(4) ?
N2 Co1 N5 C13 . . . . -104.4(4) ?
N4 Co1 N6 C16 . . . . 88.8(3) ?
N1 Co1 N6 C16 . . . . 178.1(3) ?
N5 Co1 N6 C16 . . . . -0.7(3) ?
N2 Co1 N6 C16 . . . . -99.9(3) ?
N4 Co1 N6 C18 . . . . -104.1(4) ?
N1 Co1 N6 C18 . . . . -14.8(4) ?
N5 Co1 N6 C18 . . . . 166.5(4) ?
N2 Co1 N6 C18 . . . . 67.3(4) ?
C4 N1 C6 C5 . . . . -0.4(4) ?
Co1 N1 C6 C5 . . . . -175.3(3) ?
N12 C5 C6 N1 . . . . 0.5(4) ?
C6 C5 N12 C4 . . . . -0.3(4) ?
C5 N12 C4 N1 . . . . 0.1(4) ?
C5 N12 C4 C3 . . . . 177.6(4) ?
C6 N1 C4 N12 . . . . 0.2(4) ?
Co1 N1 C4 N12 . . . . 176.4(2) ?
C6 N1 C4 C3 . . . . -177.9(3) ?
Co1 N1 C4 C3 . . . . -1.7(4) ?
C1 N2 C3 N11 . . . . 0.4(4) ?
Co1 N2 C3 N11 . . . . 175.8(2) ?
C1 N2 C3 C4 . . . . -177.6(3) ?
Co1 N2 C3 C4 . . . . -2.2(4) ?
N12 C4 C3 N2 . . . . -175.1(4) ?
N1 C4 C3 N2 . . . . 2.5(5) ?
N12 C4 C3 N11 . . . . 7.4(7) ?
N1 C4 C3 N11 . . . . -174.9(4) ?
N2 C3 N11 C2 . . . . -0.7(4) ?
C4 C3 N11 C2 . . . . 176.9(4) ?
C3 N11 C2 C1 . . . . 0.7(5) ?
N11 C2 C1 N2 . . . . -0.4(5) ?
C3 N2 C1 C2 . . . . 0.0(5) ?
Co1 N2 C1 C2 . . . . -173.3(3) ?
C16 N6 C18 C17 . . . . -1.3(5) ?
Co1 N6 C18 C17 . . . . -169.1(3) ?
N6 C18 C17 N7 . . . . 0.8(5) ?
C18 C17 N7 C16 . . . . 0.1(5) ?
C17 N7 C16 N6 . . . . -0.9(4) ?
C17 N7 C16 C15 . . . . 174.7(4) ?
C18 N6 C16 N7 . . . . 1.3(4) ?
Co1 N6 C16 N7 . . . . 172.5(2) ?
C18 N6 C16 C15 . . . . -175.2(3) ?
Co1 N6 C16 C15 . . . . -4.0(4) ?
C13 N5 C15 N8 . . . . 0.8(4) ?
Co1 N5 C15 N8 . . . . 169.0(2) ?
C13 N5 C15 C16 . . . . -177.1(3) ?
Co1 N5 C15 C16 . . . . -8.9(4) ?
N7 C16 C15 N8 . . . . 15.6(7) ?
N6 C16 C15 N8 . . . . -169.0(4) ?
N7 C16 C15 N5 . . . . -167.0(4) ?
N6 C16 C15 N5 . . . . 8.5(5) ?
N5 C15 N8 C14 . . . . -0.6(4) ?
C16 C15 N8 C14 . . . . 176.8(4) ?
C15 N8 C14 C13 . . . . 0.1(5) ?
C15 N5 C13 C14 . . . . -0.7(4) ?
Co1 N5 C13 C14 . . . . -164.5(3) ?
N8 C14 C13 N5 . . . . 0.4(5) ?
C10 N4 C12 C11 . . . . 1.1(4) ?
Co1 N4 C12 C11 . . . . 165.8(3) ?
N4 C12 C11 N9 . . . . -1.3(5) ?
C12 C11 N9 C10 . . . . 1.0(4) ?
C11 N9 C10 N4 . . . . -0.3(4) ?
C11 N9 C10 C9 . . . . -175.9(4) ?
C12 N4 C10 N9 . . . . -0.5(4) ?
Co1 N4 C10 N9 . . . . -169.3(3) ?
C12 N4 C10 C9 . . . . 176.0(3) ?
Co1 N4 C10 C9 . . . . 7.1(4) ?
C7 N3 C9 N10 . . . . 0.6(4) ?
Co1 N3 C9 N10 . . . . -176.9(2) ?
C7 N3 C9 C10 . . . . -178.5(3) ?
Co1 N3 C9 C10 . . . . 4.0(4) ?
N9 C10 C9 N10 . . . . -10.7(8) ?
N4 C10 C9 N10 . . . . 173.8(4) ?
N9 C10 C9 N3 . . . . 168.2(4) ?
N4 C10 C9 N3 . . . . -7.3(5) ?
N3 C9 N10 C8 . . . . -0.8(4) ?
C10 C9 N10 C8 . . . . 178.1(4) ?
C9 N10 C8 C7 . . . . 0.7(4) ?
C9 N3 C7 C8 . . . . -0.1(4) ?
Co1 N3 C7 C8 . . . . 176.4(3) ?
N10 C8 C7 N3 . . . . -0.4(5) ?
